data_4126291
loop_
_publ_author_name
'Lu, Wei'
'Li, Yongxin'
'Ganguly, Rakesh'
'Kinjo, Rei'

_publ_section_title
;
 Alkene-Carbene Isomerization induced by Borane: Access to an Asymmetrical
 Diborene.
;
_journal_name_full 'Journal of the American Chemical Society'
_journal_paper_doi 10.1021/jacs.7b02251
_journal_year 2017
_chemical_formula_sum 'C22 H40 B2 Cl3 N O Si2'
_chemical_formula_weight 518.70
_space_group_crystal_system monoclinic
_space_group_IT_number 14
_space_group_name_Hall '-P 2yn'
_space_group_name_H-M_alt 'P 1 21/n 1'
_symmetry_space_group_name_Hall '-P 2yn'
_symmetry_space_group_name_H-M 'P 1 21/n 1'
_atom_sites_solution_hydrogens geom
_cell_angle_alpha 90
_cell_angle_beta 100.323(3)
_cell_angle_gamma 90
_cell_formula_units_Z 4
_cell_length_a 10.1970(5)
_cell_length_b 16.4382(7)
_cell_length_c 17.6122(8)
_cell_measurement_reflns_used 7167
_cell_measurement_temperature 153.(2)
_cell_measurement_theta_max 27.0010
_cell_measurement_theta_min 2.3508
_cell_volume 2904.4(2)
_computing_cell_refinement 'SAINT V8.37A (Bruker AXS Inc., 2015)'
_computing_data_collection 'APEX3 (Bruker AXS Inc., 2015)'
_computing_data_reduction 'SAINT V8.37A (Bruker AXS Inc., 2015)'
_computing_molecular_graphics 'XP (Bruker AXS Inc., 2015)'
_computing_publication_material 'APEX3 (Bruker AXS Inc., 2015)'
_computing_structure_refinement 'SHELXL-2014/7 (Sheldrick, 2014)'
_computing_structure_solution 'XT, VERSION 2014/5'
_diffrn_ambient_temperature 153.(2)
_diffrn_detector_area_resol_mean 8.3333
_diffrn_measured_fraction_theta_full 0.996
_diffrn_measured_fraction_theta_max 0.996
_diffrn_measurement_device_type 'CCD area detector'
_diffrn_measurement_method 'phi and omega scans'
_diffrn_radiation_monochromator graphite
_diffrn_radiation_type MoK\a
_diffrn_radiation_wavelength 0.71073
_diffrn_reflns_av_R_equivalents 0.1241
_diffrn_reflns_av_unetI/netI 0.0855
_diffrn_reflns_limit_h_max 14
_diffrn_reflns_limit_h_min -11
_diffrn_reflns_limit_k_max 23
_diffrn_reflns_limit_k_min -23
_diffrn_reflns_limit_l_max 25
_diffrn_reflns_limit_l_min -25
_diffrn_reflns_number 59042
_diffrn_reflns_theta_full 30.72
_diffrn_reflns_theta_max 30.72
_diffrn_reflns_theta_min 1.71
_diffrn_source 'fine-focus sealed tube'
_diffrn_source_type 'Bruker KappaCCD'
_exptl_absorpt_coefficient_mu 0.413
_exptl_absorpt_correction_T_max 0.96
_exptl_absorpt_correction_T_min 0.58
_exptl_absorpt_correction_type multi-scan
_exptl_absorpt_process_details
;
SADABS-2014/5 - Bruker AXS area detector scaling and absorption correction
;
_exptl_crystal_colour colourless
_exptl_crystal_density_diffrn 1.186
_exptl_crystal_density_method 'not measured'
_exptl_crystal_description plate
_exptl_crystal_F_000 1104
_exptl_crystal_size_max 0.420
_exptl_crystal_size_mid 0.400
_exptl_crystal_size_min 0.100
_refine_diff_density_max 0.514
_refine_diff_density_min -0.597
_refine_ls_extinction_method none
_refine_ls_goodness_of_fit_ref 1.014
_refine_ls_hydrogen_treatment constr
_refine_ls_matrix_type full
_refine_ls_number_parameters 291
_refine_ls_number_reflns 9005
_refine_ls_number_restraints 0
_refine_ls_restrained_S_all 1.014
_refine_ls_R_factor_all 0.0969
_refine_ls_R_factor_gt 0.0536
_refine_ls_shift/su_max 0.001
_refine_ls_shift/su_mean 0.000
_refine_ls_structure_factor_coef Fsqd
_refine_ls_weighting_details 'w=1/[\s^2^(Fo^2^)+(0.0499P)^2^+1.0901P] where P=(Fo^2^+2Fc^2^)/3'
_refine_ls_weighting_scheme calc
_refine_ls_wR_factor_gt 0.1176
_refine_ls_wR_factor_ref 0.1400
_reflns_number_gt 5930
_reflns_number_total 9005
_reflns_threshold_expression 'I > 2\s(I)'
_cod_data_source_file ja7b02251_si_003.cif
_cod_data_source_block rei472
_cod_depositor_comments
;
The following automatic conversions were performed:

'_exptl_absorpt_correction_type' value 'Multi-Scan' changed to
'multi-scan' according to
/home/data/users/saulius/crontab/automatic-downloads/rss-feeds/ACS/lib/dictionaries/cif_core.dic
dictionary named 'cif_core.dic' version 2.4.2 from 2011-04-26.

Automatic conversion script
Id: cif_fix_values 4973 2017-02-22 13:04:09Z antanas 
;
_cod_database_code 4126291

loop_
_space_group_symop_operation_xyz
'x, y, z'
'-x+1/2, y+1/2, -z+1/2'
'-x, -y, -z'
'x-1/2, -y-1/2, z-1/2'

loop_
_atom_site_type_symbol
_atom_site_label
_atom_site_fract_x
_atom_site_fract_y
_atom_site_fract_z
_atom_site_U_iso_or_equiv
_atom_site_adp_type
_atom_site_calc_flag
_atom_site_refinement_flags_adp
_atom_site_refinement_flags_posn
_atom_site_occupancy
B B1 0.8000(2) 0.76665(14) 0.47843(13) 0.0192(4) Uani d . . 1
B B2 0.4232(2) 0.76539(14) 0.50537(13) 0.0196(4) Uani d . . 1
C C1 0.71450(18) 0.74717(12) 0.60872(11) 0.0180(4) Uani d . . 1
C C2 0.7265(2) 0.66770(12) 0.63697(12) 0.0230(4) Uani d . . 1
C C3 0.7092(2) 0.59349(13) 0.58493(13) 0.0320(5) Uani d . . 1
H H3 0.6814 0.6128 0.5306 0.038 Uiso calc U R 1
C C4 0.5989(3) 0.53760(15) 0.60385(17) 0.0489(7) Uani d . . 1
H H4A 0.6274 0.5135 0.6551 0.073 Uiso calc U R 1
H H4B 0.5815 0.4942 0.5652 0.073 Uiso calc U R 1
H H4C 0.5174 0.5693 0.6034 0.073 Uiso calc U R 1
C C5 0.8404(3) 0.54721(17) 0.58961(19) 0.0566(8) Uani d . . 1
H H5A 0.9084 0.5837 0.5757 0.085 Uiso calc U R 1
H H5B 0.8274 0.5011 0.5537 0.085 Uiso calc U R 1
H H5C 0.8697 0.5271 0.6423 0.085 Uiso calc U R 1
C C6 0.7524(2) 0.65825(14) 0.71681(12) 0.0280(5) Uani d . . 1
H H6 0.7614 0.605 0.7381 0.034 Uiso calc U R 1
C C7 0.7652(2) 0.72442(14) 0.76584(12) 0.0279(5) Uani d . . 1
H H7 0.7814 0.7165 0.8201 0.033 Uiso calc U R 1
C C8 0.7543(2) 0.80222(14) 0.73564(12) 0.0258(5) Uani d . . 1
H H8 0.7644 0.8475 0.7698 0.031 Uiso calc U R 1
C C9 0.72902(19) 0.81580(12) 0.65621(11) 0.0206(4) Uani d . . 1
C C10 0.7168(2) 0.90223(12) 0.62529(12) 0.0256(4) Uani d . . 1
H H10 0.6903 0.8991 0.5679 0.031 Uiso calc U R 1
C C11 0.6082(3) 0.94994(14) 0.65636(15) 0.0392(6) Uani d . . 1
H H11A 0.5228 0.9214 0.6426 0.059 Uiso calc U R 1
H H11B 0.6004 1.0045 0.6337 0.059 Uiso calc U R 1
H H11C 0.6321 0.9543 0.7126 0.059 Uiso calc U R 1
C C12 0.8509(3) 0.94620(15) 0.64339(15) 0.0402(6) Uani d . . 1
H H12A 0.8782 0.9514 0.6994 0.06 Uiso calc U R 1
H H12B 0.8423 1.0004 0.6199 0.06 Uiso calc U R 1
H H12C 0.9181 0.9149 0.6225 0.06 Uiso calc U R 1
C C13 0.57001(18) 0.76890(11) 0.48219(11) 0.0168(4) Uani d . . 1
C C14 0.5848(2) 0.78638(14) 0.40032(11) 0.0234(4) Uani d . . 1
H H14C 0.5524 0.842 0.3858 0.028 Uiso calc U R 1
H H14D 0.5305 0.7474 0.365 0.028 Uiso calc U R 1
C C15 0.73476(19) 0.77876(12) 0.39222(11) 0.0202(4) Uani d . . 1
C C16 0.9285(3) 0.65555(17) 0.32892(17) 0.0482(7) Uani d . . 1
H H16A 0.9303 0.6091 0.2942 0.072 Uiso calc U R 1
H H16B 0.9721 0.6405 0.3812 0.072 Uiso calc U R 1
H H16C 0.9756 0.7016 0.3108 0.072 Uiso calc U R 1
C C17 0.6630(3) 0.70297(18) 0.22917(14) 0.0472(7) Uani d . . 1
H H17A 0.7068 0.7472 0.206 0.071 Uiso calc U R 1
H H17B 0.5702 0.718 0.23 0.071 Uiso calc U R 1
H H17C 0.6651 0.6533 0.1987 0.071 Uiso calc U R 1
C C18 0.6702(3) 0.59561(16) 0.36781(16) 0.0520(8) Uani d . . 1
H H18A 0.6637 0.5508 0.3307 0.078 Uiso calc U R 1
H H18B 0.5807 0.611 0.3755 0.078 Uiso calc U R 1
H H18C 0.7234 0.5783 0.4171 0.078 Uiso calc U R 1
C C19 0.6467(3) 0.91270(18) 0.26898(16) 0.0487(7) Uani d . . 1
H H19A 0.6704 0.9653 0.249 0.073 Uiso calc U R 1
H H19B 0.5647 0.9185 0.2902 0.073 Uiso calc U R 1
H H19C 0.6328 0.8727 0.227 0.073 Uiso calc U R 1
C C20 0.9371(2) 0.86952(15) 0.30214(14) 0.0369(6) Uani d . . 1
H H20A 0.9226 0.8287 0.261 0.055 Uiso calc U R 1
H H20B 1.0132 0.8533 0.3415 0.055 Uiso calc U R 1
H H20C 0.9555 0.9223 0.2805 0.055 Uiso calc U R 1
C C21 0.8123(3) 0.95814(15) 0.42325(16) 0.0488(7) Uani d . . 1
H H21A 0.8856 0.9419 0.4644 0.073 Uiso calc U R 1
H H21B 0.7307 0.9651 0.4448 0.073 Uiso calc U R 1
H H21C 0.8347 1.0096 0.4006 0.073 Uiso calc U R 1
C C22 1.0459(2) 0.7755(2) 0.49866(16) 0.0526(8) Uani d . . 1
H H22A 1.0344 0.7715 0.4423 0.079 Uiso calc U R 1
H H22B 1.1097 0.7342 0.5223 0.079 Uiso calc U R 1
H H22C 1.0796 0.8297 0.5152 0.079 Uiso calc U R 1
Cl Cl1 0.33974(5) 0.86269(3) 0.46968(3) 0.02862(13) Uani d . . 1
Cl Cl2 0.33994(5) 0.67684(3) 0.45004(3) 0.02762(13) Uani d . . 1
Cl Cl3 0.41254(5) 0.75233(4) 0.60724(3) 0.03573(15) Uani d . . 1
N N1 0.68796(15) 0.75938(9) 0.52513(9) 0.0158(3) Uani d . . 1
O O1 0.91996(14) 0.76242(10) 0.52239(9) 0.0304(4) Uani d . . 1
Si Si1 0.75217(7) 0.68492(4) 0.32990(4) 0.03016(16) Uani d . . 1
Si Si2 0.78503(6) 0.87754(4) 0.34683(3) 0.02644(15) Uani d . . 1

loop_
_atom_site_aniso_label
_atom_site_aniso_U_11
_atom_site_aniso_U_22
_atom_site_aniso_U_33
_atom_site_aniso_U_12
_atom_site_aniso_U_13
_atom_site_aniso_U_23
B1 0.0139(9) 0.0245(11) 0.0207(11) -0.0036(8) 0.0072(8) -0.0028(8)
B2 0.0108(9) 0.0319(12) 0.0170(10) 0.0010(9) 0.0046(8) 0.0018(9)
C1 0.0106(8) 0.0288(10) 0.0145(9) -0.0015(7) 0.0024(7) 0.0013(8)
C2 0.0193(10) 0.0261(10) 0.0235(10) 0.0003(8) 0.0034(8) 0.0034(8)
C3 0.0442(14) 0.0252(11) 0.0258(11) 0.0028(10) 0.0046(10) 0.0038(9)
C4 0.0569(18) 0.0302(13) 0.0578(18) -0.0113(12) 0.0051(15) -0.0043(12)
C5 0.059(2) 0.0442(16) 0.070(2) 0.0108(14) 0.0208(16) -0.0102(15)
C6 0.0245(11) 0.0330(11) 0.0251(11) -0.0009(9) 0.0001(9) 0.0091(9)
C7 0.0217(10) 0.0437(13) 0.0177(10) -0.0046(9) 0.0019(8) 0.0057(9)
C8 0.0227(10) 0.0371(12) 0.0172(10) -0.0053(9) 0.0025(8) -0.0018(8)
C9 0.0151(9) 0.0270(10) 0.0194(10) -0.0027(8) 0.0027(7) 0.0011(8)
C10 0.0315(12) 0.0251(10) 0.0205(10) -0.0029(9) 0.0060(9) -0.0025(8)
C11 0.0459(15) 0.0320(12) 0.0424(14) 0.0071(11) 0.0153(12) -0.0014(11)
C12 0.0402(14) 0.0365(13) 0.0440(15) -0.0130(11) 0.0076(12) 0.0009(11)
C13 0.0117(8) 0.0232(9) 0.0156(9) -0.0024(7) 0.0031(7) -0.0001(7)
C14 0.0163(9) 0.0413(12) 0.0137(9) -0.0011(9) 0.0055(7) 0.0020(8)
C15 0.0136(9) 0.0304(10) 0.0184(10) -0.0031(8) 0.0082(7) -0.0008(8)
C16 0.0451(16) 0.0439(15) 0.0617(19) 0.0040(12) 0.0263(14) -0.0151(13)
C17 0.0408(15) 0.0738(19) 0.0295(13) -0.0216(14) 0.0128(11) -0.0173(13)
C18 0.071(2) 0.0417(15) 0.0528(17) -0.0236(14) 0.0361(16) -0.0192(13)
C19 0.0443(16) 0.0620(18) 0.0428(16) 0.0101(14) 0.0161(13) 0.0243(14)
C20 0.0335(13) 0.0457(14) 0.0370(13) -0.0140(11) 0.0213(11) -0.0031(11)
C21 0.073(2) 0.0343(13) 0.0457(16) -0.0069(13) 0.0289(15) -0.0041(11)
C22 0.0119(10) 0.109(3) 0.0386(15) -0.0026(13) 0.0095(10) -0.0008(15)
Cl1 0.0237(3) 0.0277(3) 0.0374(3) 0.0050(2) 0.0137(2) 0.0018(2)
Cl2 0.0230(2) 0.0284(3) 0.0334(3) -0.0066(2) 0.0102(2) -0.0030(2)
Cl3 0.0177(2) 0.0740(4) 0.0173(2) -0.0022(3) 0.00783(19) 0.0056(3)
N1 0.0118(7) 0.0228(8) 0.0133(7) -0.0006(6) 0.0035(6) -0.0009(6)
O1 0.0097(6) 0.0561(10) 0.0261(8) 0.0000(7) 0.0050(6) 0.0017(7)
Si1 0.0299(3) 0.0370(3) 0.0278(3) -0.0100(3) 0.0165(3) -0.0111(3)
Si2 0.0270(3) 0.0315(3) 0.0240(3) -0.0025(3) 0.0134(2) 0.0012(2)

loop_
_atom_type_symbol
_atom_type_description
_atom_type_scat_dispersion_real
_atom_type_scat_dispersion_imag
_atom_type_scat_source
C C 0.0033 0.0016 'International Tables Vol C Tables 4.2.6.8 and 6.1.1.4'
H H 0.0000 0.0000 'International Tables Vol C Tables 4.2.6.8 and 6.1.1.4'
B B 0.0013 0.0007 'International Tables Vol C Tables 4.2.6.8 and 6.1.1.4'
N N 0.0061 0.0033 'International Tables Vol C Tables 4.2.6.8 and 6.1.1.4'
O O 0.0106 0.0060 'International Tables Vol C Tables 4.2.6.8 and 6.1.1.4'
Si Si 0.0817 0.0704 'International Tables Vol C Tables 4.2.6.8 and 6.1.1.4'
Cl Cl 0.1484 0.1585 'International Tables Vol C Tables 4.2.6.8 and 6.1.1.4'

loop_
_geom_angle_atom_site_label_1
_geom_angle_atom_site_label_2
_geom_angle_atom_site_label_3
_geom_angle
O1 B1 N1 112.45(18)
O1 B1 C15 139.8(2)
N1 B1 C15 107.74(16)
C13 B2 Cl3 118.08(14)
C13 B2 Cl1 105.68(14)
Cl3 B2 Cl1 109.09(12)
C13 B2 Cl2 104.48(14)
Cl3 B2 Cl2 108.59(12)
Cl1 B2 Cl2 110.78(11)
C2 C1 C9 123.34(18)
C2 C1 N1 118.44(17)
C9 C1 N1 118.21(17)
C6 C2 C1 116.96(19)
C6 C2 C3 120.06(19)
C1 C2 C3 122.96(18)
C2 C3 C5 111.2(2)
C2 C3 C4 111.2(2)
C5 C3 C4 111.0(2)
C7 C6 C2 121.6(2)
C6 C7 C8 119.8(2)
C7 C8 C9 121.5(2)
C8 C9 C1 116.90(18)
C8 C9 C10 119.88(18)
C1 C9 C10 123.22(18)
C9 C10 C12 110.79(18)
C9 C10 C11 111.58(19)
C12 C10 C11 111.06(19)
N1 C13 C14 109.68(16)
N1 C13 B2 130.07(17)
C14 C13 B2 120.25(16)
C13 C14 C15 109.84(15)
B1 C15 C14 100.09(15)
B1 C15 Si2 114.51(14)
C14 C15 Si2 107.95(13)
B1 C15 Si1 112.80(14)
C14 C15 Si1 107.95(13)
Si2 C15 Si1 112.49(10)
C13 N1 C1 125.64(16)
C13 N1 B1 112.19(16)
C1 N1 B1 122.11(15)
B1 O1 C22 126.95(19)
C16 Si1 C17 109.80(13)
C16 Si1 C18 107.04(14)
C17 Si1 C18 106.94(13)
C16 Si1 C15 113.67(11)
C17 Si1 C15 109.66(12)
C18 Si1 C15 109.49(11)
C20 Si2 C19 106.67(12)
C20 Si2 C21 109.01(12)
C19 Si2 C21 107.63(14)
C20 Si2 C15 114.85(10)
C19 Si2 C15 110.09(11)
C21 Si2 C15 108.37(10)

loop_
_geom_bond_atom_site_label_1
_geom_bond_atom_site_label_2
_geom_bond_distance
B1 O1 1.327(3)
B1 N1 1.528(3)
B1 C15 1.557(3)
B2 C13 1.622(3)
B2 Cl3 1.830(2)
B2 Cl1 1.867(2)
B2 Cl2 1.869(2)
C1 C2 1.395(3)
C1 C9 1.396(3)
C1 N1 1.462(2)
C2 C6 1.392(3)
C2 C3 1.517(3)
C3 C5 1.529(4)
C3 C4 1.534(4)
C6 C7 1.380(3)
C7 C8 1.382(3)
C8 C9 1.394(3)
C9 C10 1.519(3)
C10 C12 1.529(3)
C10 C11 1.536(3)
C13 N1 1.310(2)
C13 C14 1.504(3)
C14 C15 1.566(3)
C15 Si2 1.920(2)
C15 Si1 1.920(2)
C16 Si1 1.864(3)
C17 Si1 1.867(3)
C18 Si1 1.871(3)
C19 Si2 1.873(3)
C20 Si2 1.865(2)
C21 Si2 1.874(3)
C22 O1 1.436(3)
